data_7705914
loop_
_publ_author_name
'Kadilenko, E. M.'
'Gritsan, N. P.'
'Tretyakov, E. V.'
'Fokin, S. V.'
'Romanenko, G. V.'
'Bogomyakov, A. S.'
'Gorbunov, D. E.'
'Schollmeyer, D.'
'Baumgarten, M.'
'Ovcharenko, V. I.'

_publ_section_title
;
 A black-box approach to the construction of metal-radical multispin
 systems and analysis of their magnetic properties.
;
_journal_issue 46
_journal_name_full 'Dalton transactions (Cambridge, England : 2003)'
_journal_page_first 16916
_journal_page_last 16927
_journal_paper_doi 10.1039/d0dt03184d
_journal_volume 49
_journal_year 2020
_chemical_formula_sum 'C29 H37 F12 Mn N5 O10'
_chemical_formula_weight 898.57
_space_group_crystal_system monoclinic
_space_group_IT_number 15
_space_group_name_Hall '-C 2yc'
_space_group_name_H-M_alt 'C 1 2/c 1'
_atom_sites_solution_hydrogens mixed
_audit_creation_method SHELXL-2018/3
_audit_update_record
;
2020-10-15 deposited with the CCDC.	2020-11-13 downloaded from the CCDC.
;
_cell_angle_alpha 90
_cell_angle_beta 95.494(6)
_cell_angle_gamma 90
_cell_formula_units_Z 8
_cell_length_a 16.188(5)
_cell_length_b 19.630(6)
_cell_length_c 25.310(8)
_cell_measurement_reflns_used 3586
_cell_measurement_temperature 240(2)
_cell_measurement_theta_max 19.08
_cell_measurement_theta_min 2.38
_cell_volume 8006(4)
_computing_cell_refinement 'Bruker SAINT'
_computing_data_collection 'Bruker APEX2'
_computing_data_reduction 'Bruker SAINT'
_computing_molecular_graphics 'Bruker SHELXTL'
_computing_publication_material 'Bruker SHELXTL'
_computing_structure_refinement 'SHELXL-2018/3 (Sheldrick, 2018)'
_computing_structure_solution 'SHELXS-97 (Sheldrick, 2008)'
_diffrn_ambient_temperature 240(2)
_diffrn_measured_fraction_theta_full 0.998
_diffrn_measured_fraction_theta_max 0.990
_diffrn_measurement_device_type 'Bruker APEX-II CCD'
_diffrn_measurement_method '\f and \w scans'
_diffrn_radiation_type MoK\a
_diffrn_radiation_wavelength 0.71073
_diffrn_reflns_av_unetI/netI 0.1623
_diffrn_reflns_Laue_measured_fraction_full 0.998
_diffrn_reflns_Laue_measured_fraction_max 0.990
_diffrn_reflns_limit_h_max 21
_diffrn_reflns_limit_h_min -21
_diffrn_reflns_limit_k_max 25
_diffrn_reflns_limit_k_min -25
_diffrn_reflns_limit_l_max 33
_diffrn_reflns_limit_l_min -5
_diffrn_reflns_number 9719
_diffrn_reflns_point_group_measured_fraction_full 0.998
_diffrn_reflns_point_group_measured_fraction_max 0.990
_diffrn_reflns_theta_full 25.242
_diffrn_reflns_theta_max 28.220
_diffrn_reflns_theta_min 1.617
_exptl_absorpt_coefficient_mu 0.441
_exptl_absorpt_correction_T_max 0.2898
_exptl_absorpt_correction_T_min 0.2209
_exptl_absorpt_correction_type multi-scan
_exptl_absorpt_process_details sadabs
_exptl_crystal_colour green
_exptl_crystal_density_diffrn 1.491
_exptl_crystal_description Plate
_exptl_crystal_F_000 3672
_exptl_crystal_size_max 0.16
_exptl_crystal_size_mid 0.14
_exptl_crystal_size_min 0.03
_refine_diff_density_max 0.704
_refine_diff_density_min -0.367
_refine_diff_density_rms 0.103
_refine_ls_extinction_method none
_refine_ls_goodness_of_fit_ref 0.897
_refine_ls_hydrogen_treatment mixed
_refine_ls_matrix_type full
_refine_ls_number_parameters 575
_refine_ls_number_reflns 9719
_refine_ls_number_restraints 3
_refine_ls_restrained_S_all 0.897
_refine_ls_R_factor_all 0.1895
_refine_ls_R_factor_gt 0.0795
_refine_ls_shift/su_max 0.001
_refine_ls_shift/su_mean 0.000
_refine_ls_structure_factor_coef Fsqd
_refine_ls_weighting_details 'w=1/[\s^2^(Fo^2^)+(0.1333P)^2^] where P=(Fo^2^+2Fc^2^)/3'
_refine_ls_weighting_scheme calc
_refine_ls_wR_factor_gt 0.2170
_refine_ls_wR_factor_ref 0.2661
_reflns_Friedel_coverage 0.000
_reflns_number_gt 3620
_reflns_number_total 9719
_reflns_threshold_expression 'I > 2\s(I)'
_cod_data_source_file d0dt03184d2.cif
_cod_data_source_block 394s_tw
_cod_original_sg_symbol_H-M 'C 2/c'
_cod_database_code 7705914
_shelx_shelxl_version_number 2018/3
_shelx_space_group_comment
; 
The symmetry employed for this shelxl refinement is uniquely defined 
by the following loop, which should always be used as a source of 
symmetry information in preference to the above space-group names. 
They are only intended as comments. 
;

loop_
_space_group_symop_operation_xyz
'x, y, z'
'-x, y, -z+1/2'
'x+1/2, y+1/2, z'
'-x+1/2, y+1/2, -z+1/2'
'-x, -y, -z'
'x, -y, z-1/2'
'-x+1/2, -y+1/2, -z'
'x+1/2, -y+1/2, z-1/2'

loop_
_atom_site_label
_atom_site_type_symbol
_atom_site_fract_x
_atom_site_fract_y
_atom_site_fract_z
_atom_site_U_iso_or_equiv
_atom_site_adp_type
_atom_site_occupancy
_atom_site_site_symmetry_order
_atom_site_calc_flag
_atom_site_refinement_flags_posn
_atom_site_refinement_flags_adp
_atom_site_refinement_flags_occupancy
_atom_site_disorder_assembly
_atom_site_disorder_group
Mn Mn 0.16229(5) 0.20414(4) 0.63654(3) 0.0404(3) Uani 1 1 d . . . . .
O1W O 0.1942(3) 0.2176(2) 0.55729(17) 0.0550(12) Uani 1 1 d D . . . .
H1WB H 0.228(3) 0.189(2) 0.535(2) 0.066 Uiso 1 1 d D U . . .
H1WA H 0.198(4) 0.2668(8) 0.547(2) 0.066 Uiso 1 1 d D U . . .
O1 O 0.2672(3) 0.1339(2) 0.64296(18) 0.0599(12) Uani 1 1 d . . . . .
C1 C 0.3822(6) 0.0746(6) 0.6796(4) 0.095(3) Uani 1 1 d . . . . .
F1 F 0.4665(4) 0.0917(4) 0.6850(3) 0.154(3) Uani 1 1 d . . . . .
F2 F 0.3741(5) 0.0434(4) 0.7219(3) 0.183(4) Uani 1 1 d . . . . .
F3 F 0.3785(5) 0.0379(3) 0.6384(3) 0.149(3) Uani 1 1 d . . . . .
C2 C 0.3307(5) 0.1399(4) 0.6744(3) 0.0606(19) Uani 1 1 d . . . . .
C3 C 0.3558(4) 0.1961(5) 0.7048(3) 0.069(2) Uani 1 1 d . . . . .
H3A H 0.405827 0.192680 0.726809 0.083 Uiso 1 1 calc R U . . .
C4 C 0.3131(4) 0.2564(4) 0.7054(3) 0.0575(18) Uani 1 1 d . . . . .
C5 C 0.3465(6) 0.3169(6) 0.7388(4) 0.096(3) Uani 1 1 d . . . . .
F4 F 0.2945(5) 0.3409(5) 0.7672(4) 0.224(5) Uani 1 1 d . . . . .
F5 F 0.4130(5) 0.2989(4) 0.7714(3) 0.171(3) Uani 1 1 d . . . . .
F6 F 0.3748(5) 0.3650(3) 0.7107(2) 0.144(3) Uani 1 1 d . . . . .
O2 O 0.2465(3) 0.2714(2) 0.67813(17) 0.0569(12) Uani 1 1 d . . . . .
O3 O 0.1395(3) 0.1582(2) 0.71384(15) 0.0479(10) Uani 1 1 d . . . . .
C6 C 0.1579(6) 0.0659(4) 0.7730(3) 0.070(2) Uani 1 1 d . . . . .
F7 F 0.178(2) 0.0053(9) 0.7720(12) 0.143(15) Uani 0.5 1 d . . P A 1
F8 F 0.2220(12) 0.1024(13) 0.7947(9) 0.107(9) Uani 0.5 1 d . . P A 1
F9 F 0.1029(17) 0.0720(13) 0.8085(7) 0.095(6) Uani 0.5 1 d . . P A 1
F7A F 0.2090(19) 0.1040(11) 0.8040(9) 0.119(11) Uani 0.5 1 d . . P A 2
F8A F 0.1970(19) 0.0068(14) 0.7714(13) 0.122(11) Uani 0.5 1 d . . P A 2
F9A F 0.0911(19) 0.054(2) 0.7932(9) 0.179(16) Uani 0.5 1 d . . P A 2
C7 C 0.1310(4) 0.0953(3) 0.7180(2) 0.0459(15) Uani 1 1 d . . . . .
C8 C 0.0979(5) 0.0496(4) 0.6792(3) 0.064(2) Uani 1 1 d . . . . .
H8 H 0.092905 0.003418 0.688140 0.077 Uiso 1 1 calc R U . . .
C9 C 0.0721(4) 0.0706(4) 0.6275(3) 0.0589(18) Uani 1 1 d . . . . .
C10 C 0.0355(10) 0.0148(7) 0.5888(5) 0.107(4) Uani 1 1 d . . . . .
F10 F -0.0413(16) 0.0420(8) 0.5615(8) 0.091(5) Uani 0.5 1 d . . P B 1
F11 F 0.0033(13) -0.0328(9) 0.6121(11) 0.109(6) Uani 0.5 1 d . . P B 1
F12 F 0.069(3) 0.019(3) 0.5458(14) 0.152(18) Uani 0.5 1 d . . P B 1
F10A F 0.049(3) -0.0510(11) 0.6083(14) 0.210(19) Uani 0.5 1 d . . P B 2
F11A F 0.089(3) -0.002(3) 0.5546(18) 0.16(2) Uani 0.5 1 d . . P B 2
F12A F -0.036(3) 0.029(2) 0.5761(14) 0.25(2) Uani 0.5 1 d . . P B 2
O4 O 0.0753(3) 0.1290(2) 0.60839(17) 0.0604(12) Uani 1 1 d . . . . .
O1R O 0.0786(2) 0.28834(19) 0.62595(14) 0.0400(9) Uani 1 1 d . . . . .
N2R N 0.0019(3) 0.2899(2) 0.60531(17) 0.0372(11) Uani 1 1 d . . . . .
C3R C -0.0699(4) 0.2906(3) 0.6387(2) 0.0475(15) Uani 1 1 d . . . . .
C4R C -0.0592(4) 0.2319(4) 0.6783(3) 0.067(2) Uani 1 1 d . . . . .
H4RA H -0.105142 0.231702 0.700225 0.101 Uiso 1 1 calc R U . . .
H4RB H -0.058004 0.189119 0.659231 0.101 Uiso 1 1 calc R U . . .
H4RC H -0.007492 0.237608 0.700643 0.101 Uiso 1 1 calc R U . . .
C5R C -0.0668(4) 0.3583(4) 0.6678(3) 0.067(2) Uani 1 1 d . . . . .
H5RA H -0.112388 0.360867 0.689915 0.100 Uiso 1 1 calc R U . . .
H5RB H -0.014573 0.362210 0.689764 0.100 Uiso 1 1 calc R U . . .
H5RC H -0.071481 0.395210 0.642131 0.100 Uiso 1 1 calc R U . . .
C6R C -0.1441(4) 0.2827(4) 0.5948(2) 0.0523(17) Uani 1 1 d . . . . .
C7R C -0.2174(5) 0.3309(6) 0.6010(3) 0.099(3) Uani 1 1 d . . . . .
H7RA H -0.243400 0.318802 0.632622 0.148 Uiso 1 1 calc R U . . .
H7RB H -0.197426 0.377469 0.603976 0.148 Uiso 1 1 calc R U . . .
H7RC H -0.257596 0.326863 0.570142 0.148 Uiso 1 1 calc R U . . .
C8R C -0.1735(5) 0.2088(5) 0.5866(3) 0.088(3) Uani 1 1 d . . . . .
H8RA H -0.199428 0.193684 0.617535 0.132 Uiso 1 1 calc R U . . .
H8RB H -0.213264 0.206199 0.555492 0.132 Uiso 1 1 calc R U . . .
H8RC H -0.126251 0.179914 0.581615 0.132 Uiso 1 1 calc R U . . .
N9R N -0.1052(3) 0.3023(2) 0.54598(18) 0.0406(11) Uani 1 1 d . . . . .
O10R O -0.1482(2) 0.3139(2) 0.50248(16) 0.0520(11) Uani 1 1 d . . . . .
C11R C -0.0217(3) 0.3020(3) 0.5540(2) 0.0345(12) Uani 1 1 d . . . . .
C12R C 0.0363(3) 0.3241(3) 0.5168(2) 0.0327(12) Uani 1 1 d . . . . .
N13R N 0.0444(3) 0.3016(2) 0.46820(17) 0.0368(11) Uani 1 1 d . . . . .
O14R O 0.0862(3) 0.3364(2) 0.43819(15) 0.0508(11) Uani 1 1 d . . . . .
C15R C 0.0119(4) 0.2336(3) 0.4429(2) 0.0430(14) Uani 1 1 d . . . . .
C16R C 0.0868(4) 0.2014(4) 0.4212(3) 0.0626(19) Uani 1 1 d . . . . .
H16A H 0.127269 0.189063 0.450326 0.094 Uiso 1 1 calc R U . . .
H16B H 0.069632 0.160898 0.401046 0.094 Uiso 1 1 calc R U . . .
H16C H 0.111330 0.233638 0.398178 0.094 Uiso 1 1 calc R U . . .
C17R C -0.0538(4) 0.2540(4) 0.3986(2) 0.0577(18) Uani 1 1 d . . . . .
H17A H -0.100690 0.274317 0.413765 0.087 Uiso 1 1 calc R U . . .
H17B H -0.030353 0.286620 0.375404 0.087 Uiso 1 1 calc R U . . .
H17C H -0.072051 0.213880 0.378273 0.087 Uiso 1 1 calc R U . . .
C18R C -0.0229(5) 0.1858(3) 0.4827(3) 0.0591(18) Uani 1 1 d . . . . .
H18A H -0.070734 0.206713 0.496379 0.089 Uiso 1 1 calc R U . . .
H18B H -0.039358 0.143214 0.465248 0.089 Uiso 1 1 calc R U . . .
H18C H 0.019319 0.176931 0.511707 0.089 Uiso 1 1 calc R U . . .
C19R C 0.0858(3) 0.3828(3) 0.5347(2) 0.0337(12) Uani 1 1 d . . . . .
N20R N 0.0557(3) 0.4382(2) 0.55760(17) 0.0356(11) Uani 1 1 d . . . . .
O21R O -0.0205(3) 0.4489(2) 0.56259(16) 0.0504(11) Uani 1 1 d . . . . .
C22R C 0.1243(3) 0.4833(3) 0.5819(2) 0.0407(14) Uani 1 1 d . . . . .
C23R C 0.1334(4) 0.4636(3) 0.6414(2) 0.0580(18) Uani 1 1 d . . . . .
H23A H 0.148708 0.415954 0.645062 0.087 Uiso 1 1 calc R U . . .
H23B H 0.176094 0.491487 0.660194 0.087 Uiso 1 1 calc R U . . .
H23C H 0.081033 0.471068 0.656194 0.087 Uiso 1 1 calc R U . . .
C24R C 0.1007(5) 0.5567(3) 0.5760(3) 0.0635(19) Uani 1 1 d . . . . .
H24A H 0.145699 0.584857 0.591928 0.095 Uiso 1 1 calc R U . . .
H24B H 0.089982 0.567829 0.538676 0.095 Uiso 1 1 calc R U . . .
H24C H 0.051134 0.565121 0.593748 0.095 Uiso 1 1 calc R U . . .
C25R C 0.1975(4) 0.4598(3) 0.5509(2) 0.0427(14) Uani 1 1 d . . . . .
C26R C 0.2810(4) 0.4542(3) 0.5835(3) 0.0592(18) Uani 1 1 d . . . . .
H26A H 0.300426 0.499276 0.594263 0.089 Uiso 1 1 calc R U . . .
H26B H 0.275223 0.426644 0.614768 0.089 Uiso 1 1 calc R U . . .
H26C H 0.320763 0.432940 0.562309 0.089 Uiso 1 1 calc R U . . .
C27R C 0.2045(4) 0.4988(3) 0.4998(3) 0.0591(18) Uani 1 1 d . . . . .
H27A H 0.223080 0.544932 0.508139 0.089 Uiso 1 1 calc R U . . .
H27B H 0.244198 0.476359 0.479308 0.089 Uiso 1 1 calc R U . . .
H27C H 0.150734 0.500235 0.479344 0.089 Uiso 1 1 calc R U . . .
N28R N 0.1687(3) 0.3895(2) 0.53466(17) 0.0363(11) Uani 1 1 d . . . . .
O29R O 0.2183(2) 0.3435(2) 0.51888(16) 0.0459(10) Uani 1 1 d . . . . .

loop_
_atom_site_aniso_label
_atom_site_aniso_U_11
_atom_site_aniso_U_22
_atom_site_aniso_U_33
_atom_site_aniso_U_23
_atom_site_aniso_U_13
_atom_site_aniso_U_12
Mn 0.0399(5) 0.0405(5) 0.0399(5) 0.0011(4) -0.0009(4) 0.0031(4)
O1W 0.074(3) 0.043(3) 0.051(3) 0.004(2) 0.023(2) 0.017(2)
O1 0.058(3) 0.061(3) 0.061(3) -0.002(2) 0.005(2) 0.018(2)
C1 0.085(7) 0.122(9) 0.077(6) 0.017(6) 0.002(5) 0.055(6)
F1 0.093(5) 0.177(7) 0.193(7) 0.033(5) 0.019(4) 0.075(4)
F2 0.232(8) 0.167(6) 0.166(6) 0.108(6) 0.100(6) 0.126(6)
F3 0.185(7) 0.121(5) 0.138(6) -0.017(4) 0.001(5) 0.097(5)
C2 0.051(4) 0.075(5) 0.059(4) 0.017(4) 0.017(4) 0.028(4)
C3 0.037(4) 0.108(7) 0.062(5) 0.008(5) 0.000(3) 0.008(4)
C4 0.045(4) 0.081(5) 0.045(4) 0.003(4) -0.005(3) -0.008(4)
C5 0.079(7) 0.147(10) 0.059(5) -0.003(6) -0.007(5) -0.040(7)
F4 0.152(7) 0.327(12) 0.206(8) -0.199(9) 0.086(6) -0.113(7)
F5 0.168(7) 0.192(7) 0.133(5) -0.011(5) -0.090(5) -0.044(5)
F6 0.209(7) 0.109(5) 0.107(4) -0.016(4) -0.017(5) -0.066(5)
O2 0.052(3) 0.054(3) 0.062(3) -0.003(2) -0.008(2) -0.003(2)
O3 0.059(3) 0.043(3) 0.043(2) -0.0025(19) 0.005(2) 0.004(2)
C6 0.094(7) 0.064(6) 0.051(5) 0.014(4) -0.001(5) 0.015(5)
F7 0.30(4) 0.029(9) 0.090(17) 0.012(8) -0.051(19) 0.039(12)
F8 0.079(9) 0.16(2) 0.072(12) 0.053(11) -0.049(8) -0.036(10)
F9 0.108(13) 0.153(12) 0.025(7) 0.013(7) 0.019(7) 0.040(10)
F7A 0.24(3) 0.066(11) 0.049(8) -0.010(8) -0.009(10) 0.020(12)
F8A 0.146(15) 0.14(2) 0.082(15) 0.003(11) -0.013(10) 0.098(14)
F9A 0.120(15) 0.36(4) 0.060(15) 0.087(19) 0.024(12) -0.037(19)
C7 0.054(4) 0.040(4) 0.043(3) 0.003(3) 0.004(3) 0.013(3)
C8 0.086(6) 0.046(4) 0.061(5) 0.005(3) 0.008(4) -0.009(4)
C9 0.070(5) 0.056(4) 0.051(4) -0.011(4) 0.004(3) -0.019(4)
C10 0.127(12) 0.101(9) 0.091(9) -0.033(7) 0.002(8) -0.054(8)
F10 0.101(12) 0.099(9) 0.067(8) -0.017(6) -0.020(7) -0.049(8)
F11 0.154(14) 0.044(10) 0.122(13) -0.009(10) -0.024(11) -0.049(10)
F12 0.21(4) 0.16(3) 0.082(13) -0.081(14) 0.021(15) -0.05(2)
F10A 0.45(5) 0.047(11) 0.127(15) -0.042(10) -0.03(3) -0.029(19)
F11A 0.15(2) 0.15(3) 0.19(4) -0.12(3) 0.09(2) -0.07(2)
F12A 0.15(2) 0.44(6) 0.15(3) -0.07(3) -0.05(2) -0.13(3)
O4 0.068(3) 0.064(3) 0.047(3) 0.003(2) -0.007(2) -0.024(3)
O1R 0.032(2) 0.045(2) 0.042(2) 0.0031(18) 0.0004(17) 0.0032(18)
N2R 0.031(3) 0.045(3) 0.035(2) 0.000(2) 0.0012(19) 0.003(2)
C3R 0.033(3) 0.069(4) 0.041(3) 0.008(3) 0.007(3) 0.002(3)
C4R 0.049(4) 0.105(6) 0.047(4) 0.027(4) 0.004(3) -0.004(4)
C5R 0.059(5) 0.080(5) 0.065(5) -0.017(4) 0.022(4) 0.007(4)
C6R 0.032(3) 0.082(5) 0.043(3) 0.016(3) 0.007(3) 0.001(3)
C7R 0.054(5) 0.181(10) 0.064(5) 0.020(6) 0.020(4) 0.046(6)
C8R 0.075(6) 0.123(8) 0.064(5) 0.035(5) -0.009(4) -0.046(5)
N9R 0.028(3) 0.054(3) 0.039(3) 0.011(2) -0.001(2) 0.002(2)
O10R 0.037(2) 0.073(3) 0.044(2) 0.015(2) -0.0056(19) -0.007(2)
C11R 0.029(3) 0.038(3) 0.036(3) -0.002(2) 0.000(2) 0.002(2)
C12R 0.028(3) 0.030(3) 0.040(3) -0.004(2) 0.002(2) 0.001(2)
N13R 0.041(3) 0.036(3) 0.034(2) -0.001(2) 0.006(2) -0.001(2)
O14R 0.064(3) 0.053(3) 0.037(2) 0.000(2) 0.011(2) -0.017(2)
C15R 0.043(4) 0.042(3) 0.044(3) -0.010(3) -0.002(3) -0.009(3)
C16R 0.050(4) 0.055(4) 0.082(5) -0.030(4) 0.001(4) 0.000(3)
C17R 0.051(4) 0.082(5) 0.037(3) -0.012(3) -0.010(3) -0.004(4)
C18R 0.079(5) 0.039(4) 0.059(4) -0.006(3) 0.001(4) -0.014(3)
C19R 0.034(3) 0.036(3) 0.031(3) -0.001(2) -0.001(2) 0.004(2)
N20R 0.031(3) 0.037(3) 0.039(3) -0.005(2) 0.001(2) 0.004(2)
O21R 0.037(3) 0.057(3) 0.058(3) -0.011(2) 0.010(2) 0.010(2)
C22R 0.038(3) 0.038(3) 0.045(3) -0.008(3) -0.001(3) -0.001(3)
C23R 0.067(5) 0.056(4) 0.049(4) -0.011(3) 0.002(3) -0.010(4)
C24R 0.072(5) 0.033(4) 0.085(5) -0.012(3) 0.007(4) 0.004(3)
C25R 0.034(3) 0.033(3) 0.061(4) -0.002(3) 0.003(3) -0.001(3)
C26R 0.038(4) 0.053(4) 0.084(5) -0.009(4) -0.008(3) -0.003(3)
C27R 0.053(4) 0.049(4) 0.080(5) 0.008(4) 0.026(4) 0.004(3)
N28R 0.032(3) 0.035(3) 0.042(3) -0.003(2) 0.006(2) 0.004(2)
O29R 0.038(2) 0.040(2) 0.061(3) -0.0045(19) 0.013(2) 0.0089(19)

loop_
_atom_type_symbol
_atom_type_description
_atom_type_scat_dispersion_real
_atom_type_scat_dispersion_imag
_atom_type_scat_source
C C 0.0033 0.0016 'International Tables Vol C Tables 4.2.6.8 and 6.1.1.4'
H H 0.0000 0.0000 'International Tables Vol C Tables 4.2.6.8 and 6.1.1.4'
N N 0.0061 0.0033 'International Tables Vol C Tables 4.2.6.8 and 6.1.1.4'
O O 0.0106 0.0060 'International Tables Vol C Tables 4.2.6.8 and 6.1.1.4'
F F 0.0171 0.0103 'International Tables Vol C Tables 4.2.6.8 and 6.1.1.4'
Mn Mn 0.3368 0.7283 'International Tables Vol C Tables 4.2.6.8 and 6.1.1.4'

loop_
_geom_angle_atom_site_label_1
_geom_angle_atom_site_label_2
_geom_angle_atom_site_label_3
_geom_angle
_geom_angle_site_symmetry_1
_geom_angle_site_symmetry_3
_geom_angle_publ_flag
O2 Mn O4 169.65(18) . . ?
O2 Mn O1W 100.88(19) . . ?
O4 Mn O1W 89.04(18) . . ?
O2 Mn O1R 87.13(16) . . ?
O4 Mn O1R 95.95(18) . . ?
O1W Mn O1R 89.64(15) . . ?
O2 Mn O1 84.08(18) . . ?
O4 Mn O1 94.19(19) . . ?
O1W Mn O1 83.77(17) . . ?
O1R Mn O1 167.81(17) . . ?
O2 Mn O3 88.19(17) . . ?
O4 Mn O3 81.47(16) . . ?
O1W Mn O3 162.77(16) . . ?
O1R Mn O3 105.56(15) . . ?
O1 Mn O3 82.62(16) . . ?
C2 O1 Mn 125.3(4) . . ?
F2 C1 F3 115.2(11) . . ?
F2 C1 F1 102.4(8) . . ?
F3 C1 F1 100.7(8) . . ?
F2 C1 C2 112.5(8) . . ?
F3 C1 C2 115.2(7) . . ?
F1 C1 C2 109.0(9) . . ?
O1 C2 C3 127.8(6) . . ?
O1 C2 C1 112.7(8) . . ?
C3 C2 C1 119.5(8) . . ?
C4 C3 C2 124.9(7) . . ?
O2 C4 C3 127.1(7) . . ?
O2 C4 C5 111.1(7) . . ?
C3 C4 C5 121.7(7) . . ?
F4 C5 F6 109.5(12) . . ?
F4 C5 F5 106.8(9) . . ?
F6 C5 F5 103.0(8) . . ?
F4 C5 C4 113.0(8) . . ?
F6 C5 C4 113.0(7) . . ?
F5 C5 C4 111.0(9) . . ?
C4 O2 Mn 127.4(5) . . ?
C7 O3 Mn 120.3(4) . . ?
F9A C6 F7A 112(2) . . ?
F9A C6 F8A 107(2) . . ?
F7A C6 F8A 104(2) . . ?
F7 C6 F9 107(2) . . ?
F7 C6 F8 109(2) . . ?
F9 C6 F8 102.7(17) . . ?
F7 C6 C7 113.3(15) . . ?
F9A C6 C7 104.8(15) . . ?
F7A C6 C7 115.8(13) . . ?
F8A C6 C7 113.4(15) . . ?
F9 C6 C7 115.5(11) . . ?
F8 C6 C7 108.3(12) . . ?
O3 C7 C8 127.9(6) . . ?
O3 C7 C6 115.1(6) . . ?
C8 C7 C6 117.0(6) . . ?
C9 C8 C7 121.9(6) . . ?
O4 C9 C8 127.9(6) . . ?
O4 C9 C10 115.6(8) . . ?
C8 C9 C10 116.5(8) . . ?
F11 C10 F12 134(2) . . ?
F12A C10 F11A 124(3) . . ?
F12A C10 F10A 115(3) . . ?
F11A C10 F10A 85(3) . . ?
F11 C10 F10 97.1(16) . . ?
F12 C10 F10 89(3) . . ?
F12A C10 C9 108(2) . . ?
F11 C10 C9 112.6(15) . . ?
F12 C10 C9 109(2) . . ?
F11A C10 C9 111.1(18) . . ?
F10A C10 C9 113.2(17) . . ?
F10 C10 C9 107.3(11) . . ?
C9 O4 Mn 124.1(4) . . ?
N2R O1R Mn 129.6(3) . . ?
O1R N2R C11R 124.4(4) . . ?
O1R N2R C3R 122.3(4) . . ?
C11R N2R C3R 112.4(4) . . ?
N2R C3R C5R 106.8(5) . . ?
N2R C3R C4R 108.5(5) . . ?
C5R C3R C4R 110.3(6) . . ?
N2R C3R C6R 100.5(4) . . ?
C5R C3R C6R 114.7(6) . . ?
C4R C3R C6R 115.1(5) . . ?
N9R C6R C8R 106.3(6) . . ?
N9R C6R C7R 108.5(5) . . ?
C8R C6R C7R 111.3(7) . . ?
N9R C6R C3R 101.9(4) . . ?
C8R C6R C3R 113.3(6) . . ?
C7R C6R C3R 114.5(6) . . ?
O10R N9R C11R 126.4(5) . . ?
O10R N9R C6R 121.7(4) . . ?
C11R N9R C6R 111.8(4) . . ?
N2R C11R N9R 109.6(5) . . ?
N2R C11R C12R 122.6(5) . . ?
N9R C11R C12R 126.9(5) . . ?
N13R C12R C19R 116.9(5) . . ?
N13R C12R C11R 128.9(5) . . ?
C19R C12R C11R 113.9(5) . . ?
O14R N13R C12R 119.0(4) . . ?
O14R N13R C15R 113.4(4) . . ?
C12R N13R C15R 127.6(5) . . ?
C16R C15R C17R 111.6(5) . . ?
C16R C15R C18R 110.0(6) . . ?
C17R C15R C18R 111.9(5) . . ?
C16R C15R N13R 104.9(4) . . ?
C17R C15R N13R 105.3(5) . . ?
C18R C15R N13R 113.0(5) . . ?
N20R C19R N28R 108.9(5) . . ?
N20R C19R C12R 124.3(5) . . ?
N28R C19R C12R 126.7(5) . . ?
O21R N20R C19R 124.9(5) . . ?
O21R N20R C22R 123.2(4) . . ?
C19R N20R C22R 111.6(4) . . ?
C24R C22R N20R 110.8(5) . . ?
C24R C22R C23R 109.6(5) . . ?
N20R C22R C23R 104.4(5) . . ?
C24R C22R C25R 115.9(5) . . ?
N20R C22R C25R 100.8(4) . . ?
C23R C22R C25R 114.3(5) . . ?
N28R C25R C27R 106.2(5) . . ?
N28R C25R C26R 108.6(5) . . ?
C27R C25R C26R 111.4(5) . . ?
N28R C25R C22R 100.3(4) . . ?
C27R C25R C22R 113.8(5) . . ?
C26R C25R C22R 115.4(5) . . ?
O29R N28R C19R 125.3(5) . . ?
O29R N28R C25R 122.6(4) . . ?
C19R N28R C25R 111.9(4) . . ?

loop_
_geom_bond_atom_site_label_1
_geom_bond_atom_site_label_2
_geom_bond_distance
_geom_bond_site_symmetry_2
_geom_bond_publ_flag
Mn O2 2.105(4) . ?
Mn O4 2.115(4) . ?
Mn O1W 2.135(4) . ?
Mn O1R 2.137(4) . ?
Mn O1 2.182(4) . ?
Mn O3 2.217(4) . ?
O1 C2 1.244(8) . ?
C1 F2 1.251(10) . ?
C1 F3 1.263(11) . ?
C1 F1 1.399(12) . ?
C1 C2 1.527(11) . ?
C2 C3 1.384(11) . ?
C3 C4 1.370(10) . ?
C4 O2 1.259(7) . ?
C4 C5 1.526(12) . ?
C5 F4 1.252(11) . ?
C5 F6 1.291(11) . ?
C5 F5 1.339(11) . ?
O3 C7 1.248(7) . ?
C6 F7 1.24(2) . ?
C6 F9A 1.26(3) . ?
C6 F7A 1.32(2) . ?
C6 F8A 1.32(2) . ?
C6 F9 1.33(3) . ?
C6 F8 1.33(2) . ?
C6 C7 1.533(9) . ?
C7 C8 1.397(9) . ?
C8 C9 1.396(10) . ?
C9 O4 1.248(8) . ?
C9 C10 1.549(11) . ?
C10 F12A 1.21(4) . ?
C10 F11 1.24(3) . ?
C10 F12 1.26(4) . ?
C10 F11A 1.32(4) . ?
C10 F10A 1.39(3) . ?
C10 F10 1.46(3) . ?
O1R N2R 1.302(5) . ?
N2R C11R 1.339(7) . ?
N2R C3R 1.501(7) . ?
C3R C5R 1.518(9) . ?
C3R C4R 1.526(9) . ?
C3R C6R 1.564(8) . ?
C6R N9R 1.490(7) . ?
C6R C8R 1.534(10) . ?
C6R C7R 1.537(10) . ?
N9R O10R 1.266(5) . ?
N9R C11R 1.348(7) . ?
C11R C12R 1.458(7) . ?
C12R N13R 1.325(7) . ?
C12R C19R 1.452(7) . ?
N13R O14R 1.265(5) . ?
N13R C15R 1.552(7) . ?
C15R C16R 1.517(8) . ?
C15R C17R 1.523(8) . ?
C15R C18R 1.523(9) . ?
C19R N20R 1.345(7) . ?
C19R N28R 1.348(7) . ?
N20R O21R 1.270(5) . ?
N20R C22R 1.505(7) . ?
C22R C24R 1.495(8) . ?
C22R C23R 1.548(9) . ?
C22R C25R 1.553(8) . ?
C25R N28R 1.501(7) . ?
C25R C27R 1.516(9) . ?
C25R C26R 1.519(8) . ?
N28R O29R 1.296(5) . ?

loop_
_geom_hbond_atom_site_label_D
_geom_hbond_atom_site_label_H
_geom_hbond_atom_site_label_A
_geom_hbond_distance_DH
_geom_hbond_distance_HA
_geom_hbond_distance_DA
_geom_hbond_angle_DHA
_geom_hbond_site_symmetry_A
_geom_hbond_publ_flag
O1W H1WB O29R 1.000(10) 1.80(2) 2.773(6) 163(5) 7_556 yes
O1W H1WA O29R 1.001(10) 1.715(17) 2.698(6) 166(4) . yes
